data_4082304
loop_
_publ_author_name
'Sheeba, Mani Mary'
'Muthu Tamizh, Manoharan'
'Farrugia, Louis J.'
'Endo, Akira'
'Karvembu, Ramasamy'

_publ_section_title
;
 Chiral (\h6-p-Cymene)ruthenium(II) Complexes Containing Monodentate
 Acylthiourea Ligands for Efficient Asymmetric Transfer Hydrogenation of
 Ketones
;
_journal_issue 2
_journal_name_full Organometallics
_journal_page_first 540
_journal_paper_doi 10.1021/om4010548
_journal_volume 33
_journal_year 2014
_chemical_absolute_configuration ad
_chemical_compound_source 'synthesis as described'
_chemical_formula_moiety 'C24 H28 Cl2 N2 O Ru S2'
_chemical_formula_sum 'C24 H28 Cl2 N2 O Ru S2'
_chemical_formula_weight 596.57
_chemical_name_systematic
;

 ?

;
_space_group_IT_number 19
_symmetry_cell_setting orthorhombic
_symmetry_Int_Tables_number 19
_symmetry_space_group_name_Hall 'P 2ac 2ab'
_symmetry_space_group_name_H-M 'P 21 21 21'
_atom_sites_solution_hydrogens geom
_atom_sites_solution_primary direct
_atom_sites_solution_secondary direct
_audit_conform_dict_location ftp://ftp.iucr.org/pub/cif_core.dic
_audit_conform_dict_name cif_core.dic
_audit_conform_dict_version 2.4.3
_audit_creation_date 2013-06-14T11:03:33-00:00
_audit_creation_method 'WinGX routine CIF_UPDATE'
_cell_angle_alpha 90
_cell_angle_beta 90
_cell_angle_gamma 90
_cell_formula_units_Z 4
_cell_length_a 9.2537(2)
_cell_length_b 11.80650(10)
_cell_length_c 23.5051(2)
_cell_measurement_reflns_used 6232
_cell_measurement_temperature 100(2)
_cell_measurement_theta_max 34.97
_cell_measurement_theta_min 2
_cell_measurement_wavelength 0.71073
_cell_volume 2568.02(6)
_computing_cell_refinement 'HKL Scalepack (Otwinowski & Minor 1997)'
_computing_data_collection 'Collect (Bruker AXS BV, 1997-2004)'
_computing_data_reduction 'HKL Denzo and Scalepack (Otwinowski & Minor 1997)'
_computing_molecular_graphics 'ORTEP-3 for Windows (Farrugia, 2012)'
_computing_publication_material 'WinGX publication routines (Farrugia, 2012)'
_computing_structure_refinement 'SHELXL-2013 (Sheldrick, 2008)'
_computing_structure_solution 'SIR-92 (Altomare et al., 1994)'
_diffrn_ambient_temperature 100(2)
_diffrn_detector 'CCD plate'
_diffrn_detector_area_resol_mean 9
_diffrn_measured_fraction_theta_full 0.999
_diffrn_measured_fraction_theta_max 0.996
_diffrn_measurement_device '95mm CCD camera on \k-goniostat'
_diffrn_measurement_device_type KappaCCD
_diffrn_measurement_method 'CCD rotation images, thick slices'
_diffrn_radiation_monochromator 'horizonally mounted graphite crystal'
_diffrn_radiation_probe x-ray
_diffrn_radiation_type MoK\a
_diffrn_radiation_wavelength 0.71073
_diffrn_reflns_av_R_equivalents 0.03
_diffrn_reflns_Laue_measured_fraction_full 0.999
_diffrn_reflns_Laue_measured_fraction_max 0.996
_diffrn_reflns_limit_h_max 14
_diffrn_reflns_limit_h_min -14
_diffrn_reflns_limit_k_max 19
_diffrn_reflns_limit_k_min -19
_diffrn_reflns_limit_l_max 37
_diffrn_reflns_limit_l_min -37
_diffrn_reflns_number 157488
_diffrn_reflns_point_group_measured_fraction_full 1
_diffrn_reflns_point_group_measured_fraction_max 0.996
_diffrn_reflns_theta_full 25.242
_diffrn_reflns_theta_max 35.058
_diffrn_reflns_theta_min 2.365
_diffrn_source 'Enraf Nonius FR590'
_exptl_absorpt_coefficient_mu 1.001
_exptl_absorpt_correction_T_max 0.747
_exptl_absorpt_correction_T_min 0.446
_exptl_absorpt_correction_type multi-scan
_exptl_absorpt_process_details
;

       SADABS (Sheldrick, 2008)

;
_exptl_crystal_colour orange
_exptl_crystal_density_diffrn 1.543
_exptl_crystal_density_method 'not measured'
_exptl_crystal_description prism
_exptl_crystal_F_000 1216
_exptl_crystal_size_max 0.52
_exptl_crystal_size_mid 0.435
_exptl_crystal_size_min 0.307
_refine_diff_density_max 0.54
_refine_diff_density_min -0.756
_refine_diff_density_rms 0.052
_refine_ls_abs_structure_details
;

 Flack x determined using 4906 quotients [(I+)-(I-)]/[(I+)+(I-)]

 (Parsons and Flack (2004), Acta Cryst. A60, s61).

;
_refine_ls_abs_structure_Flack 0.013(5)
_refine_ls_extinction_method none
_refine_ls_goodness_of_fit_ref 1.09
_refine_ls_hydrogen_treatment constr
_refine_ls_matrix_type full
_refine_ls_number_constraints 0
_refine_ls_number_parameters 461
_refine_ls_number_reflns 11286
_refine_ls_number_restraints 0
_refine_ls_restrained_S_all 1.09
_refine_ls_R_factor_all 0.0186
_refine_ls_R_factor_gt 0.018
_refine_ls_shift/su_max 0.002
_refine_ls_shift/su_mean 0
_refine_ls_structure_factor_coef Fsqd
_refine_ls_weighting_details 'w=1/[\s^2^(Fo^2^)+0.6133P] where P=(Fo^2^+2Fc^2^)/3'
_refine_ls_weighting_scheme calc
_refine_ls_wR_factor_gt 0.045
_refine_ls_wR_factor_ref 0.0452
_reflns_number_gt 11107
_reflns_number_total 11286
_reflns_threshold_expression 'I > 2\s(I)'
_cod_data_source_file om4010548_si_002.cif
_cod_data_source_block comp-2
_cod_database_code 4082304
_shelx_estimated_absorpt_t_min 0.624
_shelx_estimated_absorpt_t_max 0.749

loop_
_symmetry_equiv_pos_as_xyz
'x, y, z'
'-x+1/2, -y, z+1/2'
'-x, y+1/2, -z+1/2'
'x+1/2, -y+1/2, -z'

loop_
_atom_site_label
_atom_site_type_symbol
_atom_site_fract_x
_atom_site_fract_y
_atom_site_fract_z
_atom_site_U_iso_or_equiv
_atom_site_adp_type
_atom_site_occupancy
_atom_site_calc_flag
_atom_site_disorder_assembly
_atom_site_disorder_group
Ru1 Ru 0.55497(2) 0.73696(2) 0.41097(2) 0.01510(2) Uani 1 d . .
S1 S 0.71482(4) 0.62752(3) 0.35156(2) 0.01895(6) Uani 1 d . .
Cl1 Cl 0.57881(4) 0.60310(3) 0.48891(2) 0.02051(6) Uani 1 d . .
Cl2 Cl 0.34622(4) 0.62640(5) 0.38029(2) 0.03004(9) Uani 1 d . .
S2 S 0.39452(18) 0.14674(10) 0.41912(7) 0.0425(3) Uani 0.5 d A 1
O1 O 0.6653(4) 0.2443(4) 0.37080(18) 0.0276(7) Uani 0.5 d A 1
N1 N 0.6006(5) 0.4311(6) 0.3797(3) 0.0174(8) Uani 0.5 d A 1
H1 H 0.5292 0.4758 0.3901 0.021 Uiso 0.5 calc A 1
N2 N 0.8300(6) 0.4183(6) 0.3415(3) 0.0179(8) Uani 0.5 d A 1
H2 H 0.8207 0.3446 0.3456 0.022 Uiso 0.5 calc A 1
C1 C 0.7192(10) 0.4836(11) 0.3571(4) 0.0147(11) Uani 0.5 d A 1
C3 C 0.9652(10) 0.4608(9) 0.3181(4) 0.0189(11) Uani 0.5 d A 1
H3 H 0.9829 0.5379 0.3342 0.023 Uiso 0.5 calc A 1
C4 C 1.0892(5) 0.3832(5) 0.3369(2) 0.0248(8) Uani 0.5 d A 1
H4A H 1.0884 0.3761 0.3785 0.037 Uiso 0.5 calc A 1
H4B H 1.1815 0.4157 0.3247 0.037 Uiso 0.5 calc A 1
H4C H 1.0769 0.3082 0.3197 0.037 Uiso 0.5 calc A 1
C11 C 0.4478(5) 0.2860(3) 0.4198(2) 0.0208(7) Uani 0.5 d A 1
C12 C 0.3636(5) 0.3493(4) 0.4547(2) 0.0222(9) Uani 0.5 d A 1
H12 H 0.3764 0.4283 0.4604 0.027 Uiso 0.5 calc A 1
C13 C 0.2537(5) 0.2844(4) 0.4817(2) 0.0289(8) Uani 0.5 d A 1
H13 H 0.1855 0.3145 0.5078 0.035 Uiso 0.5 calc A 1
C14 C 0.2584(6) 0.1739(4) 0.4656(2) 0.0370(10) Uani 0.5 d A 1
H14 H 0.1928 0.118 0.479 0.044 Uiso 0.5 calc A 1
C15 C 0.5789(6) 0.3162(5) 0.3885(2) 0.0196(8) Uani 0.5 d A 1
C5 C 0.9589(3) 0.47115(18) 0.25360(6) 0.0151(5) Uani 0.5 d A 1
C6 C 1.0233(3) 0.56392(16) 0.22749(8) 0.0251(6) Uani 0.5 d A 1
H6 H 1.0647 0.6224 0.25 0.03 Uiso 0.5 calc A 1
C7 C 1.0272(3) 0.57114(17) 0.16849(9) 0.0302(8) Uani 0.5 d A 1
H7 H 1.0713 0.6345 0.1506 0.036 Uiso 0.5 calc A 1
C8 C 0.9667(3) 0.4856(2) 0.13559(6) 0.0272(7) Uani 0.5 d A 1
H8 H 0.9693 0.4905 0.0953 0.033 Uiso 0.5 calc A 1
C9 C 0.9022(3) 0.39280(19) 0.16170(8) 0.0260(7) Uani 0.5 d A 1
H9 H 0.8609 0.3343 0.1392 0.031 Uiso 0.5 calc A 1
C10 C 0.8983(2) 0.38558(16) 0.22071(9) 0.0227(6) Uani 0.5 d A 1
H10 H 0.8543 0.3222 0.2386 0.027 Uiso 0.5 calc A 1
S2A S 0.34047(16) 0.16950(10) 0.42777(6) 0.0337(2) Uani 0.5 d A 2
O1A O 0.6215(4) 0.2523(3) 0.38124(16) 0.0245(6) Uani 0.5 d A 2
N1A N 0.5676(5) 0.4416(5) 0.3862(2) 0.0137(7) Uani 0.5 d A 2
H1A H 0.4982 0.4901 0.3941 0.016 Uiso 0.5 calc A 2
N2A N 0.7971(6) 0.4168(6) 0.3509(3) 0.0187(8) Uani 0.5 d A 2
H2A H 0.7835 0.3441 0.3571 0.022 Uiso 0.5 calc A 2
C1A C 0.6908(10) 0.4852(11) 0.3644(4) 0.0152(11) Uani 0.5 d A 2
C3A C 0.9369(10) 0.4500(9) 0.3262(4) 0.0218(14) Uani 0.5 d A 2
H3A H 0.956 0.5312 0.3359 0.026 Uiso 0.5 calc A 2
C4A C 1.0558(6) 0.3771(6) 0.3525(2) 0.0336(10) Uani 0.5 d A 2
H4A1 H 1.0538 0.3851 0.394 0.05 Uiso 0.5 calc A 2
H4A2 H 1.1501 0.4019 0.338 0.05 Uiso 0.5 calc A 2
H4A3 H 1.04 0.2976 0.3423 0.05 Uiso 0.5 calc A 2
C11A C 0.4065(5) 0.3061(4) 0.42868(19) 0.0195(7) Uani 0.5 d A 2
C12A C 0.3273(5) 0.3746(4) 0.4629(2) 0.0208(7) Uani 0.5 d A 2
H12A H 0.3467 0.4529 0.4684 0.025 Uiso 0.5 calc A 2
C13A C 0.2112(6) 0.3156(4) 0.48983(19) 0.0274(7) Uani 0.5 d A 2
H13A H 0.1451 0.3494 0.5156 0.033 Uiso 0.5 calc A 2
C14A C 0.2071(6) 0.2050(4) 0.4740(2) 0.0326(8) Uani 0.5 d A 2
H14A H 0.1368 0.1528 0.4874 0.039 Uiso 0.5 calc A 2
C15A C 0.5392(6) 0.3291(5) 0.3972(2) 0.0203(9) Uani 0.5 d A 2
C5A C 0.9287(3) 0.4383(2) 0.26212(7) 0.0211(7) Uani 0.5 d A 2
C6A C 0.9376(4) 0.53468(19) 0.22835(10) 0.0371(8) Uani 0.5 d A 2
H6A H 0.9459 0.6072 0.2455 0.044 Uiso 0.5 calc A 2
C7A C 0.9343(4) 0.5250(3) 0.16943(10) 0.0477(11) Uani 0.5 d A 2
H7A H 0.9404 0.5908 0.1464 0.057 Uiso 0.5 calc A 2
C8A C 0.9222(3) 0.4188(3) 0.14427(7) 0.0424(15) Uani 0.5 d A 2
H8A H 0.9199 0.4122 0.104 0.051 Uiso 0.5 calc A 2
C9A C 0.9133(3) 0.3224(2) 0.17804(12) 0.0420(12) Uani 0.5 d A 2
H9A H 0.905 0.2499 0.1608 0.05 Uiso 0.5 calc A 2
C10A C 0.9165(3) 0.33216(19) 0.23696(11) 0.0326(8) Uani 0.5 d A 2
H10A H 0.9104 0.2663 0.26 0.039 Uiso 0.5 calc A 2
C111 C 0.59666(19) 0.88483(13) 0.35606(7) 0.0227(3) Uani 1 d . .
C112 C 0.4527(2) 0.88512(16) 0.37527(7) 0.0270(3) Uani 1 d . .
H112 H 0.3764 0.8883 0.3483 0.032 Uiso 1 calc . .
C113 C 0.41858(17) 0.88076(17) 0.43456(7) 0.0253(3) Uani 1 d . .
H113 H 0.3204 0.8829 0.4463 0.03 Uiso 1 calc . .
C114 C 0.52867(16) 0.87334(14) 0.47569(6) 0.0204(3) Uani 1 d . .
C115 C 0.67554(17) 0.86706(13) 0.45653(7) 0.0194(2) Uani 1 d . .
H115 H 0.7516 0.8585 0.4833 0.023 Uiso 1 calc . .
C116 C 0.70730(17) 0.87361(13) 0.39797(7) 0.0210(3) Uani 1 d . .
H116 H 0.8053 0.8705 0.3861 0.025 Uiso 1 calc . .
C117 C 0.4931(2) 0.86609(17) 0.53775(7) 0.0277(3) Uani 1 d . .
H11A H 0.5035 0.9411 0.5552 0.042 Uiso 1 calc . .
H11B H 0.5592 0.8127 0.5563 0.042 Uiso 1 calc . .
H11C H 0.3934 0.8397 0.5424 0.042 Uiso 1 calc . .
C20 C 0.6168(8) 0.8905(9) 0.2911(5) 0.0202(11) Uani 0.5 d B 1
H20 H 0.7209 0.8742 0.2831 0.024 Uiso 0.5 calc B 1
C21 C 0.5284(10) 0.8122(5) 0.2535(3) 0.0270(11) Uani 0.5 d B 1
H21A H 0.5352 0.7346 0.2681 0.04 Uiso 0.5 calc B 1
H21B H 0.5658 0.8149 0.2146 0.04 Uiso 0.5 calc B 1
H21C H 0.4272 0.8366 0.2538 0.04 Uiso 0.5 calc B 1
C22 C 0.5893(5) 1.0158(3) 0.27431(16) 0.0274(7) Uani 0.5 d B 1
H22A H 0.6199 1.028 0.2349 0.041 Uiso 0.5 calc B 1
H22B H 0.6446 1.0656 0.2996 0.041 Uiso 0.5 calc B 1
H22C H 0.4861 1.0328 0.2779 0.041 Uiso 0.5 calc B 1
C20A C 0.6520(7) 0.8999(9) 0.2961(5) 0.0211(12) Uani 0.5 d B 2
H20A H 0.7484 0.8621 0.2928 0.025 Uiso 0.5 calc B 2
C21A C 0.5485(10) 0.8435(7) 0.2558(4) 0.0338(14) Uani 0.5 d B 2
H21D H 0.5363 0.7639 0.2668 0.051 Uiso 0.5 calc B 2
H21E H 0.5869 0.8476 0.217 0.051 Uiso 0.5 calc B 2
H21F H 0.4548 0.882 0.2575 0.051 Uiso 0.5 calc B 2
C22A C 0.6702(7) 1.0272(4) 0.2831(2) 0.0388(10) Uani 0.5 d B 2
H22D H 0.576 1.0648 0.2856 0.058 Uiso 0.5 calc B 2
H22E H 0.7095 1.0366 0.2447 0.058 Uiso 0.5 calc B 2
H22F H 0.7365 1.061 0.3108 0.058 Uiso 0.5 calc B 2

loop_
_atom_site_aniso_label
_atom_site_aniso_U_11
_atom_site_aniso_U_22
_atom_site_aniso_U_33
_atom_site_aniso_U_23
_atom_site_aniso_U_13
_atom_site_aniso_U_12
Ru1 0.01159(4) 0.02101(4) 0.01272(4) 0.00383(3) -0.00030(3) -0.00147(3)
S1 0.02377(16) 0.01540(14) 0.01768(14) 0.00038(11) 0.00099(12) -0.00095(12)
Cl1 0.02283(16) 0.02399(15) 0.01473(12) 0.00548(11) -0.00408(11) -0.00596(11)
Cl2 0.01837(15) 0.0498(3) 0.02196(16) 0.00614(16) -0.00565(12) -0.01345(16)
S2 0.0468(7) 0.0161(4) 0.0646(9) -0.0045(5) 0.0225(6) -0.0105(4)
O1 0.0274(16) 0.0158(12) 0.0395(18) -0.0020(12) 0.0087(12) 0.0025(13)
N1 0.016(2) 0.0163(16) 0.0197(18) -0.0028(12) 0.0063(14) 0.0038(15)
N2 0.016(2) 0.0158(13) 0.022(2) -0.0006(14) 0.0054(13) 0.0034(16)
C1 0.016(3) 0.0162(17) 0.012(3) 0.0001(17) 0.0043(17) -0.003(2)
C3 0.015(3) 0.0181(17) 0.024(3) -0.0027(18) 0.0030(18) 0.0019(17)
C4 0.0172(19) 0.0313(18) 0.026(2) 0.0038(17) -0.0004(13) 0.0054(15)
C11 0.0237(19) 0.0113(15) 0.0274(18) -0.0001(12) 0.0032(15) -0.0020(13)
C12 0.0209(19) 0.0166(19) 0.029(2) 0.0032(17) 0.0017(16) -0.0015(13)
C13 0.0269(19) 0.029(2) 0.0305(19) 0.0042(15) 0.0089(15) -0.0039(15)
C14 0.035(2) 0.027(2) 0.049(3) 0.0022(18) 0.015(2) -0.0119(17)
C15 0.025(2) 0.0116(19) 0.0217(19) 0.0006(13) 0.0008(15) -0.0010(16)
C5 0.0133(12) 0.0161(13) 0.0157(12) -0.0021(9) 0.0019(9) 0.0014(10)
C6 0.0354(18) 0.0173(12) 0.0225(13) -0.0019(10) 0.0028(12) -0.0047(11)
C7 0.044(2) 0.0224(14) 0.0242(14) 0.0026(11) 0.0056(14) 0.0035(13)
C8 0.0252(16) 0.0358(18) 0.0205(14) -0.0027(12) 0.0007(11) 0.0112(13)
C9 0.0173(14) 0.041(2) 0.0194(16) -0.0117(16) -0.0011(12) 0.0028(14)
C10 0.0185(12) 0.0230(14) 0.0266(15) -0.0075(12) 0.0018(10) -0.0022(11)
S2A 0.0425(6) 0.0169(4) 0.0417(5) -0.0013(4) 0.0091(5) -0.0075(4)
O1A 0.0301(17) 0.0161(15) 0.0273(14) 0.0010(10) 0.0034(11) 0.0051(14)
N1A 0.016(2) 0.0110(14) 0.0144(14) -0.0003(10) 0.0054(14) 0.0020(14)
N2A 0.019(3) 0.0188(13) 0.019(2) 0.0002(13) 0.0053(14) 0.0035(18)
C1A 0.017(3) 0.0173(16) 0.011(2) -0.0002(17) 0.0031(18) 0.002(2)
C3A 0.020(4) 0.029(3) 0.016(2) -0.0052(19) 0.000(2) 0.008(2)
C4A 0.023(2) 0.044(2) 0.034(3) -0.003(2) -0.0032(18) 0.013(2)
C11A 0.0226(18) 0.0133(17) 0.0228(17) 0.0000(14) 0.0018(14) -0.0002(13)
C12A 0.026(2) 0.0162(18) 0.0200(16) 0.0013(13) 0.0007(15) -0.0025(14)
C13A 0.031(2) 0.026(2) 0.0248(16) 0.0026(14) 0.0073(15) -0.0088(15)
C14A 0.038(2) 0.0267(19) 0.0335(19) 0.0006(15) 0.0111(17) -0.0121(16)
C15A 0.026(2) 0.0174(17) 0.0171(18) -0.0007(12) -0.0028(14) 0.0028(17)
C5A 0.0144(14) 0.0299(19) 0.0191(13) -0.0033(12) 0.0041(10) 0.0022(12)
C6A 0.053(3) 0.0348(18) 0.0236(15) 0.0003(13) 0.0034(17) -0.007(2)
C7A 0.054(3) 0.067(3) 0.0227(17) 0.0089(18) -0.0001(19) -0.003(3)
C8A 0.0166(16) 0.093(5) 0.0179(17) -0.016(2) 0.0013(13) 0.000(2)
C9A 0.0220(16) 0.068(3) 0.036(2) -0.028(2) -0.0012(14) 0.0059(18)
C10A 0.0253(17) 0.039(2) 0.0332(18) -0.0176(16) 0.0010(13) 0.0044(14)
C111 0.0289(7) 0.0198(6) 0.0194(6) 0.0063(5) 0.0080(5) 0.0084(5)
C112 0.0250(7) 0.0383(8) 0.0178(6) 0.0035(5) 0.0013(5) 0.0163(7)
C113 0.0174(6) 0.0397(9) 0.0187(6) -0.0004(6) 0.0028(5) 0.0081(6)
C114 0.0197(6) 0.0239(6) 0.0177(6) 0.0009(5) 0.0027(4) 0.0000(5)
C115 0.0185(6) 0.0183(6) 0.0215(6) 0.0012(5) 0.0012(5) -0.0022(5)
C116 0.0193(6) 0.0168(6) 0.0270(7) 0.0036(5) 0.0081(5) 0.0001(5)
C117 0.0299(8) 0.0366(9) 0.0166(6) -0.0020(6) 0.0032(5) -0.0070(7)
C20 0.024(3) 0.018(2) 0.019(2) 0.0043(15) 0.005(2) 0.001(2)
C21 0.038(3) 0.028(3) 0.0149(15) 0.0008(18) -0.0075(16) -0.004(2)
C22 0.039(2) 0.0199(14) 0.0230(14) 0.0075(11) 0.0036(14) 0.0008(13)
C20A 0.024(3) 0.022(2) 0.017(2) 0.0042(16) 0.005(2) 0.001(2)
C21A 0.032(3) 0.049(4) 0.0201(19) 0.001(3) -0.0011(17) -0.006(3)
C22A 0.058(3) 0.0286(19) 0.0301(19) 0.0121(15) 0.015(2) 0.005(2)

loop_
_atom_type_symbol
_atom_type_description
_atom_type_scat_dispersion_real
_atom_type_scat_dispersion_imag
_atom_type_scat_source
Ru Ru -1.2594 0.8363 'International Tables Vol C Tables 4.2.6.8 and 6.1.1.4'
S S 0.1246 0.1234 'International Tables Vol C Tables 4.2.6.8 and 6.1.1.4'
Cl Cl 0.1484 0.1585 'International Tables Vol C Tables 4.2.6.8 and 6.1.1.4'
O O 0.0106 0.006 'International Tables Vol C Tables 4.2.6.8 and 6.1.1.4'
N N 0.0061 0.0033 'International Tables Vol C Tables 4.2.6.8 and 6.1.1.4'
C C 0.0033 0.0016 'International Tables Vol C Tables 4.2.6.8 and 6.1.1.4'
H H 0 0 'International Tables Vol C Tables 4.2.6.8 and 6.1.1.4'

loop_
_geom_angle_atom_site_label_1
_geom_angle_atom_site_label_2
_geom_angle_atom_site_label_3
_geom_angle
C112 Ru1 C116 68.08(7)
C112 Ru1 C115 81.05(7)
C116 Ru1 C115 37.87(6)
C112 Ru1 C113 38.41(6)
C116 Ru1 C113 80.38(6)
C115 Ru1 C113 67.90(6)
C112 Ru1 C111 37.60(7)
C116 Ru1 C111 38.11(6)
C115 Ru1 C111 68.90(6)
C113 Ru1 C111 68.58(6)
C112 Ru1 C114 68.40(6)
C116 Ru1 C114 68.21(6)
C115 Ru1 C114 37.94(6)
C113 Ru1 C114 37.15(6)
C111 Ru1 C114 81.17(6)
C112 Ru1 S1 118.58(4)
C116 Ru1 S1 85.30(4)
C115 Ru1 S1 110.39(4)
C113 Ru1 S1 156.54(5)
C111 Ru1 S1 88.73(4)
C114 Ru1 S1 148.21(4)
C112 Ru1 Cl1 149.32(4)
C116 Ru1 Cl1 122.16(4)
C115 Ru1 Cl1 92.38(4)
C113 Ru1 Cl1 111.48(5)
C111 Ru1 Cl1 160.13(5)
C114 Ru1 Cl1 88.01(4)
S1 Ru1 Cl1 91.861(13)
C112 Ru1 Cl2 88.36(6)
C116 Ru1 Cl2 150.76(5)
C115 Ru1 Cl2 158.02(4)
C113 Ru1 Cl2 91.91(5)
C111 Ru1 Cl2 112.89(5)
C114 Ru1 Cl2 120.12(4)
S1 Ru1 Cl2 91.591(16)
Cl1 Ru1 Cl2 86.952(14)
C1 S1 Ru1 120.3(2)
C1A S1 Ru1 110.0(2)
C14 S2 C11 91.5(2)
C1 N1 C15 128.2(7)
C1 N1 H1 115.9
C15 N1 H1 115.9
C1 N2 C3 124.4(8)
C1 N2 H2 117.8
C3 N2 H2 117.8
N2 C1 N1 117.5(11)
N2 C1 S1 125.0(7)
N1 C1 S1 117.6(7)
N2 C3 C5 111.8(8)
N2 C3 C4 109.2(7)
C5 C3 C4 111.4(6)
N2 C3 H3 108.1
C5 C3 H3 108.1
C4 C3 H3 108.1
C3 C4 H4A 109.5
C3 C4 H4B 109.5
H4A C4 H4B 109.5
C3 C4 H4C 109.5
H4A C4 H4C 109.5
H4B C4 H4C 109.5
C12 C11 C15 130.3(4)
C12 C11 S2 111.6(3)
C15 C11 S2 117.8(4)
C11 C12 C13 112.6(4)
C11 C12 H12 123.7
C13 C12 H12 123.7
C14 C13 C12 111.7(5)
C14 C13 H13 124.1
C12 C13 H13 124.1
C13 C14 S2 112.6(3)
C13 C14 H14 123.7
S2 C14 H14 123.7
O1 C15 N1 121.8(5)
O1 C15 C11 122.5(5)
N1 C15 C11 115.6(4)
C6 C5 C10 120
C6 C5 C3 119.1(4)
C10 C5 C3 120.7(4)
C5 C6 C7 120
C5 C6 H6 120
C7 C6 H6 120
C8 C7 C6 120
C8 C7 H7 120
C6 C7 H7 120
C7 C8 C9 120
C7 C8 H8 120
C9 C8 H8 120
C10 C9 C8 120
C10 C9 H9 120
C8 C9 H9 120
C9 C10 C5 120
C9 C10 H10 120
C5 C10 H10 120
C14A S2A C11A 91.1(2)
C1A N1A C15A 126.7(6)
C1A N1A H1A 116.6
C15A N1A H1A 116.6
C1A N2A C3A 126.2(9)
C1A N2A H2A 116.9
C3A N2A H2A 116.9
N2A C1A N1A 119.4(11)
N2A C1A S1 117.5(6)
N1A C1A S1 123.1(7)
N2A C3A C5A 108.8(7)
N2A C3A C4A 108.9(7)
C5A C3A C4A 112.7(7)
N2A C3A H3A 108.8
C5A C3A H3A 108.8
C4A C3A H3A 108.8
C3A C4A H4A1 109.5
C3A C4A H4A2 109.5
H4A1 C4A H4A2 109.5
C3A C4A H4A3 109.5
H4A1 C4A H4A3 109.5
H4A2 C4A H4A3 109.5
C12A C11A C15A 130.1(5)
C12A C11A S2A 111.9(3)
C15A C11A S2A 117.8(4)
C11A C12A C13A 112.2(4)
C11A C12A H12A 123.9
C13A C12A H12A 123.9
C14A C13A C12A 111.6(5)
C14A C13A H13A 124.2
C12A C13A H13A 124.2
C13A C14A S2A 113.1(3)
C13A C14A H14A 123.4
S2A C14A H14A 123.4
O1A C15A N1A 122.0(5)
O1A C15A C11A 122.2(6)
N1A C15A C11A 115.8(4)
C6A C5A C10A 120
C6A C5A C3A 119.3(4)
C10A C5A C3A 120.6(4)
C5A C6A C7A 120
C5A C6A H6A 120
C7A C6A H6A 120
C6A C7A C8A 120
C6A C7A H7A 120
C8A C7A H7A 120
C7A C8A C9A 120
C7A C8A H8A 120
C9A C8A H8A 120
C10A C9A C8A 120
C10A C9A H9A 120
C8A C9A H9A 120
C9A C10A C5A 120
C9A C10A H10A 120
C5A C10A H10A 120
C112 C111 C116 117.27(13)
C112 C111 C20A 128.4(3)
C116 C111 C20A 114.3(3)
C112 C111 C20 115.7(3)
C116 C111 C20 127.0(3)
C112 C111 Ru1 69.41(9)
C116 C111 Ru1 69.39(8)
C20A C111 Ru1 134.3(4)
C20 C111 Ru1 129.5(4)
C111 C112 C113 121.44(15)
C111 C112 Ru1 72.99(9)
C113 C112 Ru1 71.86(10)
C111 C112 H112 119.3
C113 C112 H112 119.3
Ru1 C112 H112 128.1
C114 C113 C112 120.81(14)
C114 C113 Ru1 73.02(9)
C112 C113 Ru1 69.73(9)
C114 C113 H113 119.6
C112 C113 H113 119.6
Ru1 C113 H113 130.3
C113 C114 C115 118.28(13)
C113 C114 C117 120.91(14)
C115 C114 C117 120.73(14)
C113 C114 Ru1 69.83(10)
C115 C114 Ru1 69.19(9)
C117 C114 Ru1 130.35(12)
C116 C115 C114 120.10(14)
C116 C115 Ru1 70.47(9)
C114 C115 Ru1 72.87(9)
C116 C115 H115 120
C114 C115 H115 120
Ru1 C115 H115 129
C115 C116 C111 121.98(14)
C115 C116 Ru1 71.67(8)
C111 C116 Ru1 72.50(9)
C115 C116 H116 119
C111 C116 H116 119
Ru1 C116 H116 129.4
C114 C117 H11A 109.5
C114 C117 H11B 109.5
H11A C117 H11B 109.5
C114 C117 H11C 109.5
H11A C117 H11C 109.5
H11B C117 H11C 109.5
C21 C20 C111 119.0(6)
C21 C20 C22 110.2(7)
C111 C20 C22 105.9(7)
C21 C20 H20 107.1
C111 C20 H20 107.1
C22 C20 H20 107.1
C20 C21 H21A 109.5
C20 C21 H21B 109.5
H21A C21 H21B 109.5
C20 C21 H21C 109.5
H21A C21 H21C 109.5
H21B C21 H21C 109.5
C20 C22 H22A 109.5
C20 C22 H22B 109.5
H22A C22 H22B 109.5
C20 C22 H22C 109.5
H22A C22 H22C 109.5
H22B C22 H22C 109.5
C21A C20A C111 108.6(6)
C21A C20A C22A 112.1(8)
C111 C20A C22A 109.7(7)
C21A C20A H20A 108.8
C111 C20A H20A 108.8
C22A C20A H20A 108.8
C20A C21A H21D 109.5
C20A C21A H21E 109.5
H21D C21A H21E 109.5
C20A C21A H21F 109.5
H21D C21A H21F 109.5
H21E C21A H21F 109.5
C20A C22A H22D 109.5
C20A C22A H22E 109.5
H22D C22A H22E 109.5
C20A C22A H22F 109.5
H22D C22A H22F 109.5
H22E C22A H22F 109.5

loop_
_geom_bond_atom_site_label_1
_geom_bond_atom_site_label_2
_geom_bond_distance
Ru1 C112 2.1588(16)
Ru1 C116 2.1641(15)
Ru1 C115 2.1797(15)
Ru1 C113 2.1870(17)
Ru1 C111 2.2051(15)
Ru1 C114 2.2283(16)
Ru1 S1 2.4100(4)
Ru1 Cl1 2.4294(3)
Ru1 Cl2 2.4404(4)
S1 C1 1.704(13)
S1 C1A 1.722(13)
S2 C14 1.698(6)
S2 C11 1.717(4)
O1 C15 1.238(5)
N1 C1 1.368(11)
N1 C15 1.386(9)
N1 H1 0.88
N2 C1 1.334(11)
N2 C3 1.456(9)
N2 H2 0.88
C3 C5 1.521(10)
C3 C4 1.534(12)
C3 H3 1
C4 H4A 0.98
C4 H4B 0.98
C4 H4C 0.98
C11 C12 1.356(6)
C11 C15 1.463(7)
C12 C13 1.423(6)
C12 H12 0.95
C13 C14 1.359(7)
C13 H13 0.95
C14 H14 0.95
C5 C6 1.39
C5 C10 1.39
C6 C7 1.39
C6 H6 0.95
C7 C8 1.39
C7 H7 0.95
C8 C9 1.39
C8 H8 0.95
C9 C10 1.39
C9 H9 0.95
C10 H10 0.95
S2A C14A 1.696(5)
S2A C11A 1.725(5)
O1A C15A 1.242(6)
N1A C1A 1.352(10)
N1A C15A 1.379(9)
N1A H1A 0.88
N2A C1A 1.311(11)
N2A C3A 1.471(10)
N2A H2A 0.88
C3A C5A 1.516(10)
C3A C4A 1.527(13)
C3A H3A 1
C4A H4A1 0.98
C4A H4A2 0.98
C4A H4A3 0.98
C11A C12A 1.357(6)
C11A C15A 1.459(7)
C12A C13A 1.428(6)
C12A H12A 0.95
C13A C14A 1.359(7)
C13A H13A 0.95
C14A H14A 0.95
C5A C6A 1.39
C5A C10A 1.39
C6A C7A 1.39
C6A H6A 0.95
C7A C8A 1.39
C7A H7A 0.95
C8A C9A 1.39
C8A H8A 0.95
C9A C10A 1.39
C9A H9A 0.95
C10A H10A 0.95
C111 C112 1.407(2)
C111 C116 1.427(2)
C111 C20A 1.510(11)
C111 C20 1.540(11)
C112 C113 1.430(2)
C112 H112 0.95
C113 C114 1.407(2)
C113 H113 0.95
C114 C115 1.434(2)
C114 C117 1.498(2)
C115 C116 1.410(2)
C115 H115 0.95
C116 H116 0.95
C117 H11A 0.98
C117 H11B 0.98
C117 H11C 0.98
C20 C21 1.517(11)
C20 C22 1.551(11)
C20 H20 1
C21 H21A 0.98
C21 H21B 0.98
C21 H21C 0.98
C22 H22A 0.98
C22 H22B 0.98
C22 H22C 0.98
C20A C21A 1.503(12)
C20A C22A 1.542(12)
C20A H20A 1
C21A H21D 0.98
C21A H21E 0.98
C21A H21F 0.98
C22A H22D 0.98
C22A H22E 0.98
C22A H22F 0.98

loop_
_geom_torsion_atom_site_label_1
_geom_torsion_atom_site_label_2
_geom_torsion_atom_site_label_3
_geom_torsion_atom_site_label_4
_geom_torsion
C3 N2 C1 N1 -178.4(9)
C3 N2 C1 S1 1.0(15)
C15 N1 C1 N2 -0.6(15)
C15 N1 C1 S1 180.0(6)
C1A S1 C1 N2 -169(5)
Ru1 S1 C1 N2 -157.1(8)
C1A S1 C1 N1 10(4)
Ru1 S1 C1 N1 22.3(10)
C1 N2 C3 C5 -89.1(10)
C1 N2 C3 C4 147.2(9)
C14 S2 C11 C12 0.2(4)
C14 S2 C11 C15 174.9(4)
C15 C11 C12 C13 -173.6(5)
S2 C11 C12 C13 0.2(6)
C11 C12 C13 C14 -0.6(7)
C12 C13 C14 S2 0.8(6)
C11 S2 C14 C13 -0.6(5)
C1 N1 C15 O1 -7.0(12)
C1 N1 C15 C11 173.0(8)
C12 C11 C15 O1 160.0(6)
S2 C11 C15 O1 -13.5(7)
C12 C11 C15 N1 -19.9(9)
S2 C11 C15 N1 166.5(5)
N2 C3 C5 C6 140.5(5)
C4 C3 C5 C6 -97.0(6)
N2 C3 C5 C10 -43.8(9)
C4 C3 C5 C10 78.6(6)
C10 C5 C6 C7 0
C3 C5 C6 C7 175.7(5)
C5 C6 C7 C8 0
C6 C7 C8 C9 0
C7 C8 C9 C10 0
C8 C9 C10 C5 0
C6 C5 C10 C9 0
C3 C5 C10 C9 -175.6(5)
C3A N2A C1A N1A 179.2(9)
C3A N2A C1A S1 0.9(14)
C15A N1A C1A N2A 1.1(14)
C15A N1A C1A S1 179.4(6)
C1 S1 C1A N2A 11(4)
Ru1 S1 C1A N2A -158.0(7)
C1 S1 C1A N1A -168(5)
Ru1 S1 C1A N1A 23.7(10)
C1A N2A C3A C5A -95.2(11)
C1A N2A C3A C4A 141.5(10)
C14A S2A C11A C12A -0.4(4)
C14A S2A C11A C15A 175.6(4)
C15A C11A C12A C13A -174.6(5)
S2A C11A C12A C13A 0.8(6)
C11A C12A C13A C14A -0.8(6)
C12A C13A C14A S2A 0.5(6)
C11A S2A C14A C13A 0.0(4)
C1A N1A C15A O1A -9.1(11)
C1A N1A C15A C11A 171.0(8)
C12A C11A C15A O1A 158.7(5)
S2A C11A C15A O1A -16.5(7)
C12A C11A C15A N1A -21.5(8)
S2A C11A C15A N1A 163.4(4)
N2A C3A C5A C6A 114.1(6)
C4A C3A C5A C6A -124.9(6)
N2A C3A C5A C10A -67.7(8)
C4A C3A C5A C10A 53.2(7)
C10A C5A C6A C7A 0
C3A C5A C6A C7A 178.2(4)
C5A C6A C7A C8A 0
C6A C7A C8A C9A 0
C7A C8A C9A C10A 0
C8A C9A C10A C5A 0
C6A C5A C10A C9A 0
C3A C5A C10A C9A -178.1(4)
C116 C111 C112 C113 3.4(3)
C20A C111 C112 C113 -173.7(6)
C20 C111 C112 C113 -179.7(5)
Ru1 C111 C112 C113 55.34(16)
C116 C111 C112 Ru1 -51.93(13)
C20A C111 C112 Ru1 130.9(6)
C20 C111 C112 Ru1 125.0(4)
C111 C112 C113 C114 -1.5(3)
Ru1 C112 C113 C114 54.36(17)
C111 C112 C113 Ru1 -55.86(16)
C112 C113 C114 C115 -1.7(3)
Ru1 C113 C114 C115 51.14(14)
C112 C113 C114 C117 -178.59(17)
Ru1 C113 C114 C117 -125.74(16)
C112 C113 C114 Ru1 -52.86(16)
C113 C114 C115 C116 2.9(2)
C117 C114 C115 C116 179.78(15)
Ru1 C114 C115 C116 54.33(13)
C113 C114 C115 Ru1 -51.43(15)
C117 C114 C115 Ru1 125.44(16)
C114 C115 C116 C111 -0.9(2)
Ru1 C115 C116 C111 54.53(14)
C114 C115 C116 Ru1 -55.46(13)
C112 C111 C116 C115 -2.2(2)
C20A C111 C116 C115 175.3(5)
C20 C111 C116 C115 -178.7(5)
Ru1 C111 C116 C115 -54.15(13)
C112 C111 C116 Ru1 51.94(14)
C20A C111 C116 Ru1 -130.5(5)
C20 C111 C116 Ru1 -124.6(5)
C112 C111 C20 C21 -47.5(9)
C116 C111 C20 C21 129.0(6)
C20A C111 C20 C21 153(4)
Ru1 C111 C20 C21 36.2(9)
C112 C111 C20 C22 77.0(4)
C116 C111 C20 C22 -106.4(5)
C20A C111 C20 C22 -83(3)
Ru1 C111 C20 C22 160.7(3)
C112 C111 C20A C21A -36.3(10)
C116 C111 C20A C21A 146.4(6)
C20 C111 C20A C21A -13(3)
Ru1 C111 C20A C21A 62.1(8)
C112 C111 C20A C22A 86.5(5)
C116 C111 C20A C22A -90.7(5)
C20 C111 C20A C22A 110(4)
Ru1 C111 C20A C22A -175.0(3)
